data_7104049
loop_
_publ_author_name
'Nath, Mahendra'
'Huffman, John C.'
'Zaleski, Jeffrey M.'

_publ_section_title
;
 Accelerated Bergman cyclization of porphyrinic-enediynes
;
_journal_coden_ASTM CHCOFS
_journal_issue 7
_journal_name_full
;
 Chemical Communications (Cambridge, United Kingdom)
;
_journal_page_first 858
_journal_page_last 859
_journal_paper_doi 10.1039/b212923j
_journal_year 2003
_chemical_formula_moiety '[Ni(C54H44N4Si2)];0.7CH2Cl2;0.3C6H6'
_chemical_formula_sum 'C56.5 H47.2 Cl1.4 N4 Ni Si2'
_chemical_formula_weight 946.70
_space_group_IT_number 14
_symmetry_cell_setting monoclinic
_symmetry_space_group_name_Hall '-P 2ybc'
_symmetry_space_group_name_H-M 'P 1 21/c 1'
_atom_sites_solution_hydrogens geom
_atom_sites_solution_primary direct
_atom_sites_solution_secondary difmap
_audit_creation_date 10/27/2002
_audit_creation_method SHELXL-97
_cell_angle_alpha 90.00
_cell_angle_beta 94.8410(10)
_cell_angle_gamma 90.00
_cell_formula_units_Z 4
_cell_length_a 21.0116(9)
_cell_length_b 17.2824(7)
_cell_length_c 12.9553(5)
_cell_measurement_reflns_used 6993
_cell_measurement_temperature 134(2)
_cell_measurement_theta_max 30.01
_cell_measurement_theta_min 2.55
_cell_volume 4687.7(3)
_computing_cell_refinement 'SAINT (Bruker, 1999)'
_computing_data_collection 'SMART (Bruker, 1999)'
_computing_data_reduction 'SAINT (Bruker, 1999), XTEL (local package)'
_computing_structure_refinement 'SHELXL-97 (Sheldrick, 1997)'
_computing_structure_solution 'SHELXS-97 (Sheldrick, 1990)'
_diffrn_ambient_temperature 134(2)
_diffrn_detector 'CCD area detector'
_diffrn_detector_area_resol_mean 44.52
_diffrn_detector_type 'Bruker SMART 6000'
_diffrn_measured_fraction_theta_full 0.998
_diffrn_measured_fraction_theta_max 0.998
_diffrn_measurement_details '   0.30 degree frames measured for   3.16 seconds each'
_diffrn_measurement_device 'three-circle goniometer with fixed chi'
_diffrn_measurement_device_type 'Bruker Platform goniometer'
_diffrn_measurement_method '\w scans'
_diffrn_radiation_monochromator graphite
_diffrn_radiation_source 'fine-focus sealed tube'
_diffrn_radiation_type MoK\a
_diffrn_radiation_wavelength 0.71073
_diffrn_reflns_av_R_equivalents 0.0662
_diffrn_reflns_av_sigmaI/netI 0.0402
_diffrn_reflns_limit_h_max 29
_diffrn_reflns_limit_h_min -29
_diffrn_reflns_limit_k_max 24
_diffrn_reflns_limit_k_min -24
_diffrn_reflns_limit_l_max 18
_diffrn_reflns_limit_l_min -17
_diffrn_reflns_number 105693
_diffrn_reflns_theta_full 30.03
_diffrn_reflns_theta_max 30.03
_diffrn_reflns_theta_min 2.14
_diffrn_standards_decay_% 0.0
_exptl_absorpt_coefficient_mu 0.589
_exptl_absorpt_correction_type none
_exptl_crystal_colour black/red
_exptl_crystal_density_diffrn 1.341
_exptl_crystal_density_method 'not measured'
_exptl_crystal_description 'trigonal prism'
_exptl_crystal_F_000 1976
_exptl_crystal_id MSC02144
_exptl_crystal_size_max 0.35
_exptl_crystal_size_mid 0.35
_exptl_crystal_size_min 0.25
_refine_diff_density_max 0.627
_refine_diff_density_min -0.385
_refine_diff_density_rms 0.076
_refine_ls_extinction_method none
_refine_ls_goodness_of_fit_ref 1.021
_refine_ls_hydrogen_treatment mixed
_refine_ls_matrix_type full
_refine_ls_number_parameters 807
_refine_ls_number_reflns 13691
_refine_ls_number_restraints 0
_refine_ls_restrained_S_all 1.021
_refine_ls_R_factor_all 0.0628
_refine_ls_R_factor_gt 0.0386
_refine_ls_shift/su_max 0.288
_refine_ls_shift/su_mean 0.008
_refine_ls_structure_factor_coef Fsqd
_refine_ls_weighting_details 'calc w=1/[\s^2^(Fo^2^)+(0.0581P)^2^+1.5974P] where P=(Fo^2^+2Fc^2^)/3'
_refine_ls_weighting_scheme calc
_refine_ls_wR_factor_gt 0.0966
_refine_ls_wR_factor_ref 0.1106
_reflns_number_gt 10127
_reflns_number_total 13691
_reflns_threshold_expression >2sigma(I)
_cod_data_source_file b212923j.txt
_cod_data_source_block 02144
_cod_original_sg_symbol_H-M P2(1)/c
_cod_original_formula_sum 'C56.50 H47.20 Cl1.40 N4 Ni Si2'
_cod_database_code 7104049

loop_
_symmetry_equiv_pos_as_xyz
'x, y, z'
'-x, y+1/2, -z+1/2'
'-x, -y, -z'
'x, -y-1/2, z-1/2'

loop_
_atom_site_label
_atom_site_type_symbol
_atom_site_fract_x
_atom_site_fract_y
_atom_site_fract_z
_atom_site_U_iso_or_equiv
_atom_site_adp_type
_atom_site_occupancy
_atom_site_symmetry_multiplicity
_atom_site_calc_flag
_atom_site_refinement_flags
_atom_site_disorder_assembly
_atom_site_disorder_group
Ni1 Ni 0.582312(9) 0.899471(12) 0.557616(15) 0.01319(6) Uani 1 1 d . . .
N2 N 0.66512(6) 0.91983(8) 0.63301(10) 0.0140(2) Uani 1 1 d . . .
C3 C 0.71291(7) 0.96767(9) 0.60241(12) 0.0146(3) Uani 1 1 d . . .
C4 C 0.75890(7) 0.98453(9) 0.68884(12) 0.0157(3) Uani 1 1 d . . .
C5 C 0.74111(7) 0.94064(9) 0.77082(12) 0.0161(3) Uani 1 1 d . . .
C6 C 0.68460(7) 0.89857(9) 0.73358(12) 0.0141(3) Uani 1 1 d . . .
C7 C 0.65500(7) 0.84221(9) 0.78991(12) 0.0155(3) Uani 1 1 d . . .
C8 C 0.59346(8) 0.81732(9) 0.76074(12) 0.0158(3) Uani 1 1 d . . .
C9 C 0.55808(8) 0.76556(10) 0.82151(13) 0.0179(3) Uani 1 1 d . . .
C10 C 0.49701(8) 0.76724(10) 0.78032(13) 0.0192(3) Uani 1 1 d . . .
C11 C 0.49497(8) 0.81652(9) 0.69048(12) 0.0167(3) Uani 1 1 d . . .
N12 N 0.55470(6) 0.84601(8) 0.67717(10) 0.0148(3) Uani 1 1 d . . .
C13 C 0.44022(8) 0.82735(9) 0.62422(12) 0.0167(3) Uani 1 1 d . . .
C14 C 0.44240(7) 0.86326(9) 0.52887(12) 0.0166(3) Uani 1 1 d . . .
C15 C 0.38827(8) 0.86951(10) 0.45383(13) 0.0189(3) Uani 1 1 d . . .
C16 C 0.40977(8) 0.89587(10) 0.36578(13) 0.0182(3) Uani 1 1 d . . .
C17 C 0.47758(7) 0.90775(9) 0.38573(12) 0.0154(3) Uani 1 1 d . . .
N18 N 0.49751(6) 0.88907(8) 0.48735(10) 0.0150(3) Uani 1 1 d . . .
C19 C 0.51774(8) 0.92741(9) 0.31035(12) 0.0165(3) Uani 1 1 d . . .
C20 C 0.58251(8) 0.94114(9) 0.33438(12) 0.0170(3) Uani 1 1 d . . .
C21 C 0.62535(8) 0.96519(11) 0.26016(13) 0.0224(3) Uani 1 1 d . . .
C22 C 0.68119(9) 0.98398(11) 0.31374(13) 0.0233(4) Uani 1 1 d . . .
C23 C 0.67316(8) 0.97087(10) 0.42133(12) 0.0179(3) Uani 1 1 d . . .
N24 N 0.61290(6) 0.94178(8) 0.43341(10) 0.0156(3) Uani 1 1 d . . .
C25 C 0.71972(8) 0.98849(9) 0.50030(12) 0.0164(3) Uani 1 1 d . . .
C26 C 0.81021(8) 1.03830(10) 0.69568(12) 0.0174(3) Uani 1 1 d . . .
C27 C 0.85396(8) 1.08343(10) 0.70888(13) 0.0205(3) Uani 1 1 d . . .
Si28 Si 0.91824(2) 1.15588(3) 0.72846(4) 0.02137(10) Uani 1 1 d . . .
C29 C 0.89085(12) 1.24658(13) 0.66116(19) 0.0339(5) Uani 1 1 d . . .
C30 C 0.99125(10) 1.11792(17) 0.6742(2) 0.0413(6) Uani 1 1 d . . .
C31 C 0.93312(12) 1.17241(14) 0.87014(17) 0.0345(5) Uani 1 1 d . . .
C32 C 0.77060(8) 0.94506(10) 0.87393(13) 0.0194(3) Uani 1 1 d . . .
C33 C 0.79749(9) 0.95456(11) 0.95931(14) 0.0242(4) Uani 1 1 d . . .
Si34 Si 0.83216(3) 0.98085(3) 1.08985(4) 0.02812(12) Uani 1 1 d . . .
C35 C 0.78822(14) 1.06989(15) 1.12377(18) 0.0422(6) Uani 1 1 d . . .
C36 C 0.91852(13) 1.0026(2) 1.0861(2) 0.0542(8) Uani 1 1 d . . .
C37 C 0.82146(15) 0.90125(15) 1.18288(18) 0.0423(6) Uani 1 1 d . . .
C38 C 0.69029(8) 0.80570(10) 0.88228(13) 0.0177(3) Uani 1 1 d . . .
C39 C 0.74515(9) 0.76266(10) 0.86859(14) 0.0222(3) Uani 1 1 d . . .
C40 C 0.77732(9) 0.72467(11) 0.95213(16) 0.0284(4) Uani 1 1 d . . .
C41 C 0.75483(10) 0.72870(12) 1.04918(16) 0.0295(4) Uani 1 1 d . . .
C42 C 0.70055(9) 0.77155(12) 1.06406(14) 0.0263(4) Uani 1 1 d . . .
C43 C 0.66854(8) 0.81021(10) 0.98094(13) 0.0209(3) Uani 1 1 d . . .
C44 C 0.37981(8) 0.79035(10) 0.65344(13) 0.0197(3) Uani 1 1 d . . .
C45 C 0.35272(8) 0.81193(11) 0.74312(14) 0.0235(4) Uani 1 1 d . . .
C46 C 0.30029(9) 0.77205(13) 0.77529(17) 0.0310(4) Uani 1 1 d . . .
C47 C 0.27461(9) 0.71048(13) 0.71758(19) 0.0356(5) Uani 1 1 d . . .
C48 C 0.30055(10) 0.68932(12) 0.62739(19) 0.0349(5) Uani 1 1 d . . .
C49 C 0.35282(9) 0.72892(11) 0.59494(16) 0.0263(4) Uani 1 1 d . . .
C50 C 0.49062(8) 0.93139(10) 0.19966(12) 0.0175(3) Uani 1 1 d . . .
C51 C 0.44179(9) 0.98308(10) 0.16861(14) 0.0217(3) Uani 1 1 d . . .
C52 C 0.41404(10) 0.98235(11) 0.06710(15) 0.0272(4) Uani 1 1 d . . .
C53 C 0.43608(10) 0.93158(12) -0.00439(14) 0.0289(4) Uani 1 1 d . . .
C54 C 0.48540(10) 0.88129(12) 0.02442(14) 0.0259(4) Uani 1 1 d . . .
C55 C 0.51262(8) 0.88064(11) 0.12659(13) 0.0211(3) Uani 1 1 d . . .
C56 C 0.77967(8) 1.02593(10) 0.47097(12) 0.0181(3) Uani 1 1 d . . .
C57 C 0.77942(9) 1.10169(11) 0.43330(14) 0.0234(4) Uani 1 1 d . . .
C58 C 0.83542(10) 1.13512(13) 0.40475(15) 0.0311(4) Uani 1 1 d . . .
C59 C 0.89167(10) 1.09367(13) 0.41146(16) 0.0328(5) Uani 1 1 d . . .
C60 C 0.89254(9) 1.01829(13) 0.44822(16) 0.0312(4) Uani 1 1 d . . .
C61 C 0.83683(9) 0.98464(12) 0.47831(14) 0.0242(4) Uani 1 1 d . . .
Cl62 Cl 0.92972(7) 0.83551(12) 0.67138(14) 0.0762(4) Uani 0.70 1 d P . .
C63 C 0.9066(4) 0.8740(5) 0.7870(6) 0.076(3) Uani 0.70 1 d P . .
H63A H 0.8597 0.8690 0.7877 0.091 Uiso 0.70 1 calc PR . .
H63B H 0.9172 0.9298 0.7896 0.091 Uiso 0.70 1 calc PR . .
Cl64 Cl 0.94348(6) 0.82879(8) 0.89797(10) 0.0691(3) Uani 0.70 1 d P . .
C65 C 0.9312(7) 0.8966(12) 0.787(2) 0.090(7) Uani 0.30 1 d P . .
H65 H 0.9360 0.9440 0.8244 0.108 Uiso 0.30 1 calc PR . .
C66 C 0.9443(4) 0.8890(8) 0.6837(7) 0.056(3) Uani 0.30 1 d P . .
H66 H 0.9656 0.9323 0.6574 0.068 Uiso 0.30 1 calc PR . .
C67 C 0.9325(4) 0.8325(6) 0.6151(8) 0.0384(19) Uani 0.30 1 d P . .
H67 H 0.9339 0.8373 0.5422 0.046 Uiso 0.30 1 calc PR . .
C68 C 0.9178(6) 0.7654(9) 0.6668(13) 0.091(4) Uani 0.30 1 d P . .
H68 H 0.9167 0.7167 0.6327 0.109 Uiso 0.30 1 calc PR . .
C69 C 0.9048(6) 0.7715(8) 0.7708(11) 0.081(4) Uani 0.30 1 d P . .
H69 H 0.8894 0.7257 0.8008 0.098 Uiso 0.30 1 calc PR . .
C70 C 0.9107(6) 0.8296(11) 0.8301(13) 0.088(6) Uani 0.30 1 d P . .
H70 H 0.9015 0.8269 0.9005 0.106 Uiso 0.30 1 calc PR . .
H71 H 0.5758(10) 0.7368(12) 0.8790(17) 0.024(5) Uiso 1 1 d . . .
H72 H 0.4607(10) 0.7390(12) 0.8041(16) 0.023(5) Uiso 1 1 d . . .
H73 H 0.3452(10) 0.8563(12) 0.4663(16) 0.020(5) Uiso 1 1 d . . .
H74 H 0.3869(10) 0.9028(12) 0.3012(17) 0.023(5) Uiso 1 1 d . . .
H75 H 0.6154(10) 0.9663(13) 0.1890(17) 0.026(5) Uiso 1 1 d . . .
H76 H 0.7218(12) 1.0023(14) 0.2837(19) 0.041(7) Uiso 1 1 d . . .
H77 H 0.8525(16) 1.2668(19) 0.691(2) 0.072(10) Uiso 1 1 d . . .
H78 H 0.8792(13) 1.2346(16) 0.588(2) 0.053(8) Uiso 1 1 d . . .
H79 H 0.9218(15) 1.2820(19) 0.669(2) 0.068(10) Uiso 1 1 d . . .
H80 H 0.9833(16) 1.1120(19) 0.597(3) 0.073(10) Uiso 1 1 d . . .
H81 H 1.0292(15) 1.1504(19) 0.696(2) 0.067(9) Uiso 1 1 d . . .
H82 H 1.0014(13) 1.0686(16) 0.702(2) 0.043(7) Uiso 1 1 d . . .
H83 H 0.9627(16) 1.2155(19) 0.887(2) 0.071(10) Uiso 1 1 d . . .
H84 H 0.9511(14) 1.1283(18) 0.903(2) 0.058(8) Uiso 1 1 d . . .
H85 H 0.8946(14) 1.1838(16) 0.901(2) 0.054(8) Uiso 1 1 d . . .
H86 H 0.7977(16) 1.112(2) 1.071(3) 0.074(10) Uiso 1 1 d . . .
H87 H 0.7989(14) 1.0870(17) 1.197(2) 0.062(9) Uiso 1 1 d . . .
H88 H 0.7381(16) 1.0601(18) 1.117(2) 0.070(10) Uiso 1 1 d . . .
H89 H 0.9247(18) 1.041(2) 1.034(3) 0.093(12) Uiso 1 1 d . . .
H90 H 0.9393(15) 0.9507(19) 1.061(2) 0.065(10) Uiso 1 1 d . . .
H91 H 0.9319(13) 1.0267(16) 1.160(2) 0.052(8) Uiso 1 1 d . . .
H92 H 0.8379(13) 0.9149(15) 1.252(2) 0.047(7) Uiso 1 1 d . . .
H93 H 0.8408(14) 0.8528(19) 1.160(2) 0.060(9) Uiso 1 1 d . . .
H94 H 0.7781(14) 0.8908(15) 1.185(2) 0.044(7) Uiso 1 1 d . . .
H95 H 0.7598(10) 0.7585(12) 0.8031(17) 0.024(5) Uiso 1 1 d . . .
H96 H 0.8154(12) 0.6974(14) 0.9420(18) 0.035(6) Uiso 1 1 d . . .
H97 H 0.7776(11) 0.7031(14) 1.1050(18) 0.033(6) Uiso 1 1 d . . .
H98 H 0.6867(10) 0.7758(12) 1.1283(17) 0.022(5) Uiso 1 1 d . . .
H99 H 0.6303(10) 0.8404(12) 0.9882(16) 0.022(5) Uiso 1 1 d . . .
H100 H 0.3697(11) 0.8535(14) 0.7817(17) 0.030(6) Uiso 1 1 d . . .
H101 H 0.2811(12) 0.7882(14) 0.8352(19) 0.039(7) Uiso 1 1 d . . .
H102 H 0.2414(13) 0.6813(16) 0.738(2) 0.049(8) Uiso 1 1 d . . .
H103 H 0.2863(13) 0.6470(17) 0.590(2) 0.054(8) Uiso 1 1 d . . .
H104 H 0.3706(11) 0.7121(14) 0.5345(18) 0.032(6) Uiso 1 1 d . . .
H105 H 0.4254(10) 1.0182(13) 0.2198(17) 0.028(6) Uiso 1 1 d . . .
H106 H 0.3793(12) 1.0132(14) 0.0479(18) 0.036(6) Uiso 1 1 d . . .
H107 H 0.4174(11) 0.9308(14) -0.0743(19) 0.038(7) Uiso 1 1 d . . .
H108 H 0.4968(11) 0.8479(15) -0.0195(19) 0.037(7) Uiso 1 1 d . . .
H109 H 0.5448(10) 0.8452(12) 0.1473(17) 0.025(5) Uiso 1 1 d . . .
H110 H 0.7424(10) 1.1287(12) 0.4279(16) 0.021(5) Uiso 1 1 d . . .
H111 H 0.8340(12) 1.1845(15) 0.3807(19) 0.037(7) Uiso 1 1 d . . .
H112 H 0.9288(12) 1.1191(14) 0.3926(19) 0.038(6) Uiso 1 1 d . . .
H113 H 0.9308(12) 0.9886(14) 0.4524(18) 0.034(6) Uiso 1 1 d . . .
H114 H 0.8364(10) 0.9324(13) 0.5062(17) 0.025(5) Uiso 1 1 d . . .

loop_
_atom_site_aniso_label
_atom_site_aniso_U_11
_atom_site_aniso_U_22
_atom_site_aniso_U_33
_atom_site_aniso_U_23
_atom_site_aniso_U_13
_atom_site_aniso_U_12
Ni1 0.01389(9) 0.01369(10) 0.01196(10) 0.00021(7) 0.00094(7) -0.00064(7)
N2 0.0147(6) 0.0146(6) 0.0129(6) 0.0006(5) 0.0020(5) 0.0010(5)
C3 0.0144(7) 0.0131(7) 0.0161(7) -0.0002(5) 0.0007(5) 0.0014(5)
C4 0.0154(7) 0.0151(7) 0.0165(7) -0.0016(6) 0.0011(6) 0.0013(6)
C5 0.0155(7) 0.0164(8) 0.0163(7) -0.0011(6) 0.0010(6) 0.0012(6)
C6 0.0134(6) 0.0146(7) 0.0144(7) -0.0010(6) 0.0015(5) 0.0019(5)
C7 0.0174(7) 0.0156(7) 0.0136(7) -0.0001(6) 0.0019(5) 0.0017(6)
C8 0.0185(7) 0.0149(7) 0.0141(7) -0.0002(6) 0.0020(6) 0.0005(6)
C9 0.0220(8) 0.0144(7) 0.0173(8) 0.0014(6) 0.0011(6) -0.0024(6)
C10 0.0212(8) 0.0171(8) 0.0193(8) 0.0015(6) 0.0022(6) -0.0037(6)
C11 0.0193(7) 0.0143(7) 0.0168(7) -0.0002(6) 0.0033(6) -0.0016(6)
N12 0.0148(6) 0.0145(6) 0.0152(6) -0.0002(5) 0.0015(5) -0.0007(5)
C13 0.0162(7) 0.0166(7) 0.0177(7) -0.0010(6) 0.0033(6) -0.0014(6)
C14 0.0163(7) 0.0156(7) 0.0178(7) -0.0022(6) 0.0014(6) 0.0008(6)
C15 0.0169(7) 0.0205(8) 0.0192(8) -0.0025(6) 0.0002(6) 0.0016(6)
C16 0.0161(7) 0.0198(8) 0.0185(8) -0.0034(6) 0.0001(6) 0.0025(6)
C17 0.0172(7) 0.0138(7) 0.0149(7) -0.0018(5) -0.0003(5) 0.0016(5)
N18 0.0166(6) 0.0152(6) 0.0132(6) -0.0008(5) 0.0020(5) 0.0005(5)
C19 0.0198(7) 0.0146(7) 0.0147(7) -0.0005(6) -0.0003(6) 0.0009(6)
C20 0.0211(7) 0.0161(8) 0.0136(7) 0.0012(6) 0.0006(6) -0.0010(6)
C21 0.0244(8) 0.0275(9) 0.0152(8) 0.0026(7) 0.0017(6) -0.0064(7)
C22 0.0238(8) 0.0306(10) 0.0156(8) 0.0035(7) 0.0026(6) -0.0068(7)
C23 0.0196(7) 0.0191(8) 0.0150(7) 0.0012(6) 0.0021(6) -0.0023(6)
N24 0.0169(6) 0.0160(7) 0.0137(6) 0.0002(5) 0.0013(5) -0.0011(5)
C25 0.0174(7) 0.0156(7) 0.0162(7) 0.0003(6) 0.0024(6) -0.0013(6)
C26 0.0172(7) 0.0184(8) 0.0164(7) -0.0001(6) 0.0010(6) 0.0030(6)
C27 0.0197(8) 0.0205(8) 0.0212(8) -0.0029(6) 0.0015(6) 0.0008(6)
Si28 0.0162(2) 0.0228(2) 0.0251(2) -0.00326(19) 0.00166(17) -0.00325(18)
C29 0.0401(12) 0.0249(10) 0.0371(12) 0.0036(8) 0.0065(9) -0.0055(9)
C30 0.0201(9) 0.0568(16) 0.0475(14) -0.0080(12) 0.0052(9) 0.0039(10)
C31 0.0368(11) 0.0364(12) 0.0292(10) -0.0059(9) -0.0039(9) -0.0044(9)
C32 0.0181(7) 0.0200(8) 0.0204(8) 0.0013(6) 0.0033(6) -0.0003(6)
C33 0.0236(8) 0.0298(10) 0.0191(8) 0.0007(7) 0.0012(6) -0.0031(7)
Si34 0.0332(3) 0.0334(3) 0.0167(2) 0.0022(2) -0.0037(2) -0.0091(2)
C35 0.0654(17) 0.0351(12) 0.0260(11) -0.0042(9) 0.0024(10) -0.0066(11)
C36 0.0372(13) 0.081(2) 0.0415(14) 0.0141(14) -0.0141(11) -0.0181(14)
C37 0.0621(16) 0.0402(13) 0.0233(10) 0.0029(9) -0.0034(10) -0.0143(12)
C38 0.0190(7) 0.0161(8) 0.0177(7) 0.0036(6) -0.0006(6) -0.0025(6)
C39 0.0240(8) 0.0208(8) 0.0215(8) 0.0032(7) 0.0007(7) 0.0023(7)
C40 0.0266(9) 0.0243(10) 0.0334(10) 0.0073(8) -0.0029(8) 0.0056(7)
C41 0.0327(10) 0.0261(10) 0.0281(10) 0.0126(8) -0.0069(8) -0.0036(8)
C42 0.0312(9) 0.0301(10) 0.0171(8) 0.0079(7) -0.0005(7) -0.0081(8)
C43 0.0215(8) 0.0221(8) 0.0191(8) 0.0019(6) 0.0007(6) -0.0035(7)
C44 0.0162(7) 0.0190(8) 0.0240(8) 0.0044(6) 0.0011(6) -0.0007(6)
C45 0.0206(8) 0.0261(9) 0.0238(9) 0.0041(7) 0.0030(7) -0.0009(7)
C46 0.0237(9) 0.0381(11) 0.0324(10) 0.0132(9) 0.0090(8) 0.0035(8)
C47 0.0183(8) 0.0323(11) 0.0562(14) 0.0184(10) 0.0042(8) -0.0048(8)
C48 0.0242(9) 0.0237(10) 0.0553(14) 0.0019(9) -0.0053(9) -0.0054(8)
C49 0.0215(8) 0.0226(9) 0.0345(10) -0.0018(8) 0.0010(7) -0.0012(7)
C50 0.0186(7) 0.0190(8) 0.0147(7) 0.0015(6) 0.0001(6) -0.0038(6)
C51 0.0248(8) 0.0183(8) 0.0214(8) 0.0012(6) -0.0010(7) -0.0012(6)
C52 0.0310(9) 0.0228(9) 0.0261(9) 0.0074(7) -0.0072(7) -0.0044(7)
C53 0.0383(10) 0.0296(10) 0.0172(8) 0.0053(7) -0.0066(7) -0.0109(8)
C54 0.0328(10) 0.0283(10) 0.0171(8) -0.0026(7) 0.0053(7) -0.0080(8)
C55 0.0221(8) 0.0228(9) 0.0187(8) 0.0005(6) 0.0030(6) -0.0026(7)
C56 0.0183(7) 0.0226(8) 0.0137(7) -0.0019(6) 0.0023(6) -0.0045(6)
C57 0.0217(8) 0.0282(9) 0.0199(8) 0.0050(7) -0.0001(6) -0.0048(7)
C58 0.0323(10) 0.0361(11) 0.0245(9) 0.0087(8) 0.0000(7) -0.0150(9)
C59 0.0262(9) 0.0469(13) 0.0266(10) -0.0021(9) 0.0092(8) -0.0153(9)
C60 0.0201(8) 0.0419(12) 0.0325(10) -0.0116(9) 0.0083(7) -0.0035(8)
C61 0.0227(8) 0.0267(9) 0.0237(9) -0.0065(7) 0.0053(7) -0.0014(7)
Cl62 0.0578(8) 0.1024(13) 0.0687(9) -0.0032(10) 0.0081(8) 0.0321(8)
C63 0.062(5) 0.093(7) 0.072(4) 0.007(4) 0.011(4) 0.048(5)
Cl64 0.0589(6) 0.0815(8) 0.0656(7) -0.0053(6) -0.0032(5) 0.0321(6)
C65 0.058(9) 0.067(9) 0.149(16) -0.033(9) 0.036(10) -0.004(7)
C66 0.042(5) 0.092(9) 0.038(5) -0.020(5) 0.017(4) -0.023(5)
C67 0.026(4) 0.054(5) 0.035(4) -0.008(4) -0.003(4) 0.006(3)
C68 0.067(8) 0.072(9) 0.135(14) 0.008(9) 0.009(8) -0.004(7)
C69 0.065(7) 0.090(9) 0.092(9) 0.016(8) 0.027(7) 0.008(6)
C70 0.043(6) 0.137(14) 0.091(11) -0.084(10) 0.036(7) -0.048(8)

loop_
_atom_type_symbol
_atom_type_description
_atom_type_scat_dispersion_real
_atom_type_scat_dispersion_imag
_atom_type_scat_source
Ni Ni 0.3393 1.1124 'International Tables Vol C Tables 4.2.6.8 and 6.1.1.4'
Cl Cl 0.1484 0.1585 'International Tables Vol C Tables 4.2.6.8 and 6.1.1.4'
Si Si 0.0817 0.0704 'International Tables Vol C Tables 4.2.6.8 and 6.1.1.4'
N N 0.0061 0.0033 'International Tables Vol C Tables 4.2.6.8 and 6.1.1.4'
C C 0.0033 0.0016 'International Tables Vol C Tables 4.2.6.8 and 6.1.1.4'
H H 0.0000 0.0000 'International Tables Vol C Tables 4.2.6.8 and 6.1.1.4'

loop_
_geom_angle_atom_site_label_1
_geom_angle_atom_site_label_2
_geom_angle_atom_site_label_3
_geom_angle
_geom_angle_site_symmetry_1
_geom_angle_site_symmetry_3
_geom_angle_publ_flag
N24 Ni1 N12 173.68(6) . . ?
N24 Ni1 N18 90.07(6) . . ?
N12 Ni1 N18 90.33(6) . . ?
N24 Ni1 N2 90.20(6) . . ?
N12 Ni1 N2 90.02(5) . . ?
N18 Ni1 N2 174.41(6) . . ?
C6 N2 C3 105.34(12) . . ?
C6 N2 Ni1 127.14(11) . . ?
C3 N2 Ni1 126.96(10) . . ?
N2 C3 C25 124.23(14) . . ?
N2 C3 C4 110.62(13) . . ?
C25 C3 C4 124.70(15) . . ?
C5 C4 C26 124.34(15) . . ?
C5 C4 C3 106.16(14) . . ?
C26 C4 C3 129.37(15) . . ?
C4 C5 C32 124.48(15) . . ?
C4 C5 C6 106.76(14) . . ?
C32 C5 C6 128.41(15) . . ?
N2 C6 C7 124.70(14) . . ?
N2 C6 C5 110.59(14) . . ?
C7 C6 C5 124.67(14) . . ?
C8 C7 C6 121.45(14) . . ?
C8 C7 C38 118.46(14) . . ?
C6 C7 C38 120.07(14) . . ?
C7 C8 N12 125.02(15) . . ?
C7 C8 C9 123.88(15) . . ?
N12 C8 C9 110.61(14) . . ?
C10 C9 C8 106.77(15) . . ?
C9 C10 C11 107.17(15) . . ?
N12 C11 C13 126.03(15) . . ?
N12 C11 C10 110.75(14) . . ?
C13 C11 C10 123.09(15) . . ?
C11 N12 C8 104.50(13) . . ?
C11 N12 Ni1 127.91(11) . . ?
C8 N12 Ni1 126.76(11) . . ?
C14 C13 C11 121.54(15) . . ?
C14 C13 C44 120.56(14) . . ?
C11 C13 C44 117.49(14) . . ?
C13 C14 N18 125.39(14) . . ?
C13 C14 C15 123.56(15) . . ?
N18 C14 C15 110.59(14) . . ?
C16 C15 C14 107.26(15) . . ?
C15 C16 C17 107.14(14) . . ?
N18 C17 C19 125.01(14) . . ?
N18 C17 C16 110.62(14) . . ?
C19 C17 C16 124.06(15) . . ?
C17 N18 C14 104.33(13) . . ?
C17 N18 Ni1 128.04(11) . . ?
C14 N18 Ni1 127.60(11) . . ?
C17 C19 C20 121.78(15) . . ?
C17 C19 C50 118.72(14) . . ?
C20 C19 C50 119.48(14) . . ?
N24 C20 C19 125.11(15) . . ?
N24 C20 C21 110.67(14) . . ?
C19 C20 C21 123.88(15) . . ?
C22 C21 C20 107.00(15) . . ?
C21 C22 C23 107.01(15) . . ?
N24 C23 C25 126.23(15) . . ?
N24 C23 C22 110.54(14) . . ?
C25 C23 C22 123.19(15) . . ?
C23 N24 C20 104.66(13) . . ?
C23 N24 Ni1 127.26(11) . . ?
C20 N24 Ni1 127.66(11) . . ?
C23 C25 C3 121.46(15) . . ?
C23 C25 C56 117.68(14) . . ?
C3 C25 C56 120.73(14) . . ?
C27 C26 C4 175.44(18) . . ?
C26 C27 Si28 177.49(16) . . ?
C27 Si28 C31 107.49(10) . . ?
C27 Si28 C30 109.05(10) . . ?
C31 Si28 C30 110.63(12) . . ?
C27 Si28 C29 108.27(10) . . ?
C31 Si28 C29 110.67(11) . . ?
C30 Si28 C29 110.62(12) . . ?
C33 C32 C5 174.74(19) . . ?
C32 C33 Si34 172.42(18) . . ?
C33 Si34 C37 110.71(10) . . ?
C33 Si34 C36 109.72(11) . . ?
C37 Si34 C36 109.82(14) . . ?
C33 Si34 C35 104.75(10) . . ?
C37 Si34 C35 111.66(13) . . ?
C36 Si34 C35 110.08(15) . . ?
C43 C38 C39 118.95(15) . . ?
C43 C38 C7 122.11(15) . . ?
C39 C38 C7 118.88(15) . . ?
C40 C39 C38 120.32(17) . . ?
C41 C40 C39 120.20(18) . . ?
C40 C41 C42 120.12(17) . . ?
C41 C42 C43 119.89(18) . . ?
C42 C43 C38 120.51(17) . . ?
C45 C44 C49 118.83(17) . . ?
C45 C44 C13 120.87(16) . . ?
C49 C44 C13 120.09(16) . . ?
C44 C45 C46 120.56(19) . . ?
C47 C46 C45 120.1(2) . . ?
C48 C47 C46 119.84(19) . . ?
C47 C48 C49 120.3(2) . . ?
C48 C49 C44 120.4(2) . . ?
C51 C50 C55 118.96(15) . . ?
C51 C50 C19 121.10(15) . . ?
C55 C50 C19 119.89(15) . . ?
C52 C51 C50 120.39(17) . . ?
C53 C52 C51 120.04(18) . . ?
C54 C53 C52 120.30(17) . . ?
C53 C54 C55 119.98(18) . . ?
C54 C55 C50 120.28(17) . . ?
C61 C56 C57 118.79(16) . . ?
C61 C56 C25 120.10(16) . . ?
C57 C56 C25 121.09(15) . . ?
C58 C57 C56 120.30(18) . . ?
C59 C58 C57 120.5(2) . . ?
C58 C59 C60 119.76(18) . . ?
C59 C60 C61 120.11(19) . . ?
C60 C61 C56 120.49(19) . . ?
Cl62 C63 Cl64 113.4(4) . . ?
C70 C65 C66 113.7(16) . . ?
C67 C66 C65 132.1(13) . . ?
C66 C67 C68 109.1(13) . . ?
C67 C68 C69 118.2(14) . . ?
C70 C69 C68 128.8(15) . . ?
C69 C70 C65 116.4(17) . . ?

loop_
_geom_bond_atom_site_label_1
_geom_bond_atom_site_label_2
_geom_bond_distance
_geom_bond_site_symmetry_2
_geom_bond_publ_flag
Ni1 N24 1.9265(14) . ?
Ni1 N12 1.9341(13) . ?
Ni1 N18 1.9396(13) . ?
Ni1 N2 1.9540(13) . ?
N2 C6 1.3821(19) . ?
N2 C3 1.384(2) . ?
C3 C25 1.390(2) . ?
C3 C4 1.446(2) . ?
C4 C5 1.382(2) . ?
C4 C26 1.421(2) . ?
C5 C32 1.426(2) . ?
C5 C6 1.440(2) . ?
C6 C7 1.395(2) . ?
C7 C8 1.385(2) . ?
C7 C38 1.493(2) . ?
C8 N12 1.390(2) . ?
C8 C9 1.439(2) . ?
C9 C10 1.348(2) . ?
C10 C11 1.440(2) . ?
C11 N12 1.379(2) . ?
C11 C13 1.389(2) . ?
C13 C14 1.387(2) . ?
C13 C44 1.498(2) . ?
C14 N18 1.391(2) . ?
C14 C15 1.437(2) . ?
C15 C16 1.342(2) . ?
C16 C17 1.441(2) . ?
C17 N18 1.386(2) . ?
C17 C19 1.386(2) . ?
C19 C20 1.391(2) . ?
C19 C50 1.499(2) . ?
C20 N24 1.384(2) . ?
C20 C21 1.433(2) . ?
C21 C22 1.352(2) . ?
C22 C23 1.436(2) . ?
C23 N24 1.384(2) . ?
C23 C25 1.388(2) . ?
C25 C56 1.494(2) . ?
C26 C27 1.207(2) . ?
C27 Si28 1.8437(18) . ?
Si28 C31 1.858(2) . ?
Si28 C30 1.860(2) . ?
Si28 C29 1.861(2) . ?
C32 C33 1.210(2) . ?
C33 Si34 1.8408(18) . ?
Si34 C37 1.855(2) . ?
Si34 C36 1.858(3) . ?
Si34 C35 1.866(3) . ?
C38 C43 1.395(2) . ?
C38 C39 1.396(2) . ?
C39 C40 1.391(2) . ?
C40 C41 1.382(3) . ?
C41 C42 1.387(3) . ?
C42 C43 1.392(2) . ?
C44 C45 1.387(3) . ?
C44 C49 1.397(3) . ?
C45 C46 1.393(3) . ?
C46 C47 1.384(3) . ?
C47 C48 1.380(3) . ?
C48 C49 1.389(3) . ?
C50 C51 1.394(2) . ?
C50 C55 1.397(2) . ?
C51 C52 1.393(2) . ?
C52 C53 1.384(3) . ?
C53 C54 1.379(3) . ?
C54 C55 1.397(2) . ?
C56 C61 1.393(2) . ?
C56 C57 1.397(3) . ?
C57 C58 1.389(3) . ?
C58 C59 1.379(3) . ?
C59 C60 1.387(3) . ?
C60 C61 1.392(3) . ?
Cl62 C63 1.745(8) . ?
C63 Cl64 1.757(7) . ?
C65 C70 1.37(3) . ?
C65 C66 1.40(3) . ?
C66 C67 1.330(14) . ?
C67 C68 1.386(18) . ?
C68 C69 1.402(19) . ?
C69 C70 1.264(17) . ?
